data_1557293
loop_
_publ_author_name
'Schnell, Simon D.'
'Hoff, Lukas V.'
'Panchagnula, Advaita'
'Wurzenberger, Maximilian H. H.'
'Klap\"otke, Thomas M.'
'Sieber, Simon'
'Linden, Anthony'
'Gademann, Karl'

_publ_section_title
;
 3-Bromotetrazine: labelling of macromolecules via monosubstituted
 bifunctional s-tetrazines
;
_journal_issue 11
_journal_name_full 'Chemical Science'
_journal_page_first 3042
_journal_page_last 3047
_journal_paper_doi 10.1039/C9SC06169J
_journal_volume 11
_journal_year 2020
_chemical_formula_moiety 'C9 H9 N7 O2 S2'
_chemical_formula_sum 'C9 H9 N7 O2 S2'
_chemical_formula_weight 311.35
_chemical_melting_point 419
_chemical_name_systematic N-(2-((3-nitropyridin-2-yl)disulfaneyl)ethyl)-1,2,4,5-tetrazin-3-amine
_space_group_crystal_system monoclinic
_space_group_IT_number 15
_space_group_name_Hall '-C 2yc'
_space_group_name_H-M_alt 'C 1 2/c 1'
_atom_sites_solution_hydrogens mixed
_atom_sites_solution_primary dual
_atom_sites_solution_secondary difmap
_audit_creation_method SHELXL-2018/3
_audit_update_record
;
2019-10-11 deposited with the CCDC.	2020-02-10 downloaded from the CCDC.
;
_cell_angle_alpha 90
_cell_angle_beta 93.9389(13)
_cell_angle_gamma 90
_cell_formula_units_Z 8
_cell_length_a 17.7417(3)
_cell_length_b 6.22991(9)
_cell_length_c 23.2377(3)
_cell_measurement_reflns_used 10728
_cell_measurement_temperature 160(2)
_cell_measurement_theta_max 30.1500
_cell_measurement_theta_min 3.4450
_cell_volume 2562.38(7)
_computing_cell_refinement 'CrysAlisPro, Version 1.171.40.53 (Rigaku Oxford Diffraction, 2019)'
_computing_data_collection 'CrysAlisPro, Version 1.171.40.53 (Rigaku Oxford Diffraction, 2019)'
_computing_data_reduction 'CrysAlisPro, Version 1.171.40.53 (Rigaku Oxford Diffraction, 2019)'
_computing_molecular_graphics 'ORTEPII (Johnson, 1976)'
_computing_publication_material 'SHELXL-2018 and PLATON (Spek, 2015)'
_computing_structure_refinement 'SHELXL-2018 (Sheldrick, 2015b)'
_computing_structure_solution 'SHELXT-2018 (Sheldrick, 2015a)'
_diffrn_ambient_environment N~2~
_diffrn_ambient_temperature 160(2)
_diffrn_detector 'CCD area detector'
_diffrn_detector_area_resol_mean 10.3801
_diffrn_detector_type 'Atlas CCD area detector on \k goniostat'
_diffrn_measured_fraction_theta_full 0.999
_diffrn_measured_fraction_theta_max 0.932
_diffrn_measurement_device 'four-circle \k-geometry diffractometer'
_diffrn_measurement_device_type 'Oxford Diffraction SuperNova, dual radiation diffractometer'
_diffrn_measurement_method '\w scans'
_diffrn_radiation_monochromator mirror
_diffrn_radiation_probe x-ray
_diffrn_radiation_type 'Mo K\a'
_diffrn_radiation_wavelength 0.71073
_diffrn_reflns_av_R_equivalents 0.0187
_diffrn_reflns_av_unetI/netI 0.0156
_diffrn_reflns_Laue_measured_fraction_full 0.999
_diffrn_reflns_Laue_measured_fraction_max 0.932
_diffrn_reflns_limit_h_max 24
_diffrn_reflns_limit_h_min -24
_diffrn_reflns_limit_k_max 8
_diffrn_reflns_limit_k_min -8
_diffrn_reflns_limit_l_max 30
_diffrn_reflns_limit_l_min -32
_diffrn_reflns_number 16497
_diffrn_reflns_point_group_measured_fraction_full 0.999
_diffrn_reflns_point_group_measured_fraction_max 0.932
_diffrn_reflns_theta_full 25.242
_diffrn_reflns_theta_max 30.243
_diffrn_reflns_theta_min 2.798
_diffrn_source 'micro-focus sealed X-ray tube'
_diffrn_source_type 'SuperNova (Mo) X-ray source'
_exptl_absorpt_coefficient_mu 0.429
_exptl_absorpt_correction_T_max 1.00000
_exptl_absorpt_correction_T_min 0.92715
_exptl_absorpt_correction_type multi-scan
_exptl_absorpt_process_details
;
Empirical absorption correction using spherical harmonics,
implemented in the SCALE3 ABSPACK scaling algorithm.
CrysAlisPro, Version 1.171.40.53 (Rigaku Oxford Diffraction, 2019)
;
_exptl_crystal_colour red
_exptl_crystal_density_diffrn 1.614
_exptl_crystal_description prism
_exptl_crystal_F_000 1280
_exptl_crystal_recrystallization_method 'Re-crystallisation from solvent: dichloromethane / acetonitrile'
_exptl_crystal_size_max 0.23
_exptl_crystal_size_mid 0.20
_exptl_crystal_size_min 0.12
_refine_diff_density_max 0.318
_refine_diff_density_min -0.215
_refine_diff_density_rms 0.043
_refine_ls_extinction_coef 0.00065(17)
_refine_ls_extinction_expression Fc^*^=kFc[1+0.001xFc^2^\l^3^/sin(2\q)]^-1/4^
_refine_ls_extinction_method 'SHELXL-2018 (Sheldrick, 2015b)'
_refine_ls_goodness_of_fit_ref 1.060
_refine_ls_hydrogen_treatment mixed
_refine_ls_matrix_type full
_refine_ls_number_parameters 186
_refine_ls_number_reflns 3564
_refine_ls_number_restraints 0
_refine_ls_restrained_S_all 1.060
_refine_ls_R_factor_all 0.0309
_refine_ls_R_factor_gt 0.0266
_refine_ls_shift/su_max 0.001
_refine_ls_shift/su_mean 0.000
_refine_ls_structure_factor_coef Fsqd
_refine_ls_weighting_details 'w=1/[\s^2^(Fo^2^)+(0.0311P)^2^+1.7110P] where P=(Fo^2^+2Fc^2^)/3'
_refine_ls_weighting_scheme calc
_refine_ls_wR_factor_gt 0.0674
_refine_ls_wR_factor_ref 0.0704
_reflns_Friedel_coverage 0.000
_reflns_number_gt 3204
_reflns_number_total 3564
_reflns_threshold_expression 'I > 2\s(I)'
_cod_data_source_file c9sc06169j2.cif
_cod_data_source_block 39
_cod_depositor_comments
;
The following automatic conversions were performed:

data item '_atom_sites_solution_hydrogens' value 'geom & difmap' was
changed to 'mixed'.

Automatic conversion script
Id: cif_fix_values 7556 2019-12-06 15:28:31Z antanas 

 Adding full bibliography for 1557290--1557295.cif.

 Adding full bibliography for 1557290--1557295.cif.
;
_cod_original_sg_symbol_H-M 'C 2/c'
_cod_database_code 1557293
_shelx_shelxl_version_number 2018/3
_shelx_space_group_comment
;
The symmetry employed for this shelxl refinement is uniquely defined
by the following loop, which should always be used as a source of
symmetry information in preference to the above space-group names.
They are only intended as comments.
;
_oxdiff_exptl_absorpt_empirical_full_min 0.857
_oxdiff_exptl_absorpt_empirical_full_max 1.161
_oxdiff_exptl_absorpt_empirical_details
;
Empirical correction (ABSPACK) includes:
- Absorption correction using spherical harmonics
- Frame scaling
;

loop_
_space_group_symop_operation_xyz
'x, y, z'
'-x, y, -z+1/2'
'x+1/2, y+1/2, z'
'-x+1/2, y+1/2, -z+1/2'
'-x, -y, -z'
'x, -y, z-1/2'
'-x+1/2, -y+1/2, -z'
'x+1/2, -y+1/2, z-1/2'

loop_
_atom_site_label
_atom_site_type_symbol
_atom_site_fract_x
_atom_site_fract_y
_atom_site_fract_z
_atom_site_U_iso_or_equiv
_atom_site_adp_type
_atom_site_occupancy
_atom_site_site_symmetry_order
_atom_site_calc_flag
_atom_site_refinement_flags_posn
_atom_site_refinement_flags_adp
S1 S 0.64207(2) 0.54574(5) 0.38324(2) 0.02476(8) Uani 1 1 d . .
S2 S 0.73012(2) 0.75303(4) 0.37744(2) 0.02511(8) Uani 1 1 d . .
O1 O 0.83856(5) 1.04284(15) 0.38084(4) 0.0379(2) Uani 1 1 d . .
O2 O 0.93928(6) 1.0761(2) 0.43758(5) 0.0536(3) Uani 1 1 d . .
N1 N 0.54222(6) 0.22570(18) 0.17947(4) 0.0335(2) Uani 1 1 d . .
N2 N 0.50849(6) 0.0577(2) 0.15526(5) 0.0373(3) Uani 1 1 d . .
N3 N 0.58369(6) -0.17751(17) 0.21508(5) 0.0317(2) Uani 1 1 d . .
N4 N 0.61854(6) -0.01249(16) 0.24072(4) 0.0267(2) Uani 1 1 d . .
N5 N 0.63217(7) 0.35502(17) 0.24674(4) 0.0302(2) Uani 1 1 d . .
H5 H 0.6158(9) 0.479(3) 0.2363(7) 0.040(4) Uiso 1 1 d . .
N6 N 0.78195(5) 0.48480(16) 0.46100(4) 0.0260(2) Uani 1 1 d . .
N7 N 0.88208(6) 0.97890(18) 0.42069(5) 0.0316(2) Uani 1 1 d . .
C1 C 0.59722(6) 0.18554(19) 0.22214(4) 0.0234(2) Uani 1 1 d . .
C2 C 0.53015(8) -0.1371(2) 0.17376(6) 0.0385(3) Uani 1 1 d . .
H2 H 0.505120 -0.256917 0.155843 0.046 Uiso 1 1 calc R U
C3 C 0.69657(7) 0.3320(2) 0.28849(5) 0.0317(3) Uani 1 1 d . .
H31 H 0.729068 0.460549 0.286390 0.038 Uiso 1 1 calc R U
H32 H 0.726594 0.206125 0.277699 0.038 Uiso 1 1 calc R U
C4 C 0.67566(6) 0.30440(18) 0.34987(5) 0.0250(2) Uani 1 1 d . .
H41 H 0.720483 0.251086 0.373316 0.030 Uiso 1 1 calc R U
H42 H 0.635917 0.193078 0.350620 0.030 Uiso 1 1 calc R U
C5 C 0.79705(6) 0.66655(18) 0.43366(4) 0.0223(2) Uani 1 1 d . .
C6 C 0.83145(7) 0.4130(2) 0.50287(5) 0.0306(3) Uani 1 1 d . .
H6 H 0.819904 0.283567 0.522020 0.037 Uiso 1 1 calc R U
C7 C 0.89845(7) 0.5167(2) 0.51978(5) 0.0332(3) Uani 1 1 d . .
H7 H 0.931986 0.459853 0.549586 0.040 Uiso 1 1 calc R U
C8 C 0.91489(7) 0.7038(2) 0.49221(5) 0.0309(3) Uani 1 1 d . .
H8 H 0.960053 0.780488 0.502681 0.037 Uiso 1 1 calc R U
C9 C 0.86423(6) 0.77879(19) 0.44872(5) 0.0253(2) Uani 1 1 d . .

loop_
_atom_site_aniso_label
_atom_site_aniso_U_11
_atom_site_aniso_U_22
_atom_site_aniso_U_33
_atom_site_aniso_U_23
_atom_site_aniso_U_13
_atom_site_aniso_U_12
S1 0.01912(13) 0.02601(15) 0.02840(14) -0.00407(10) -0.00378(10) -0.00020(10)
S2 0.02540(14) 0.01837(14) 0.03034(15) -0.00132(10) -0.00691(10) -0.00136(10)
O1 0.0354(5) 0.0309(5) 0.0468(5) 0.0029(4) -0.0024(4) -0.0064(4)
O2 0.0511(6) 0.0611(7) 0.0471(6) -0.0015(5) -0.0084(5) -0.0367(6)
N1 0.0354(6) 0.0377(6) 0.0265(5) -0.0003(4) -0.0050(4) 0.0066(5)
N2 0.0279(5) 0.0539(7) 0.0292(5) -0.0102(5) -0.0058(4) 0.0027(5)
N3 0.0361(5) 0.0258(5) 0.0331(5) -0.0071(4) 0.0013(4) -0.0048(4)
N4 0.0294(5) 0.0236(5) 0.0265(5) -0.0032(4) -0.0030(4) -0.0014(4)
N5 0.0445(6) 0.0217(5) 0.0240(5) -0.0005(4) -0.0016(4) -0.0040(4)
N6 0.0249(5) 0.0289(5) 0.0234(4) -0.0013(4) -0.0047(4) -0.0028(4)
N7 0.0302(5) 0.0329(5) 0.0318(5) -0.0095(4) 0.0023(4) -0.0108(4)
C1 0.0259(5) 0.0257(5) 0.0185(5) -0.0020(4) 0.0019(4) 0.0004(4)
C2 0.0336(6) 0.0416(7) 0.0391(7) -0.0158(6) -0.0051(5) -0.0074(6)
C3 0.0277(6) 0.0337(6) 0.0337(6) -0.0119(5) 0.0031(5) -0.0092(5)
C4 0.0254(5) 0.0186(5) 0.0295(5) -0.0019(4) -0.0077(4) -0.0011(4)
C5 0.0208(5) 0.0240(5) 0.0217(5) -0.0070(4) -0.0011(4) -0.0005(4)
C6 0.0305(6) 0.0373(6) 0.0231(5) 0.0012(5) -0.0043(4) -0.0010(5)
C7 0.0266(6) 0.0475(7) 0.0244(5) -0.0035(5) -0.0062(4) 0.0015(5)
C8 0.0216(5) 0.0439(7) 0.0267(5) -0.0111(5) -0.0026(4) -0.0055(5)
C9 0.0231(5) 0.0289(6) 0.0239(5) -0.0093(4) 0.0017(4) -0.0036(4)

loop_
_atom_type_symbol
_atom_type_description
_atom_type_scat_dispersion_real
_atom_type_scat_dispersion_imag
_atom_type_scat_source
C C 0.0033 0.0016 'International Tables Vol C Tables 4.2.6.8 and 6.1.1.4'
H H 0.0000 0.0000 'International Tables Vol C Tables 4.2.6.8 and 6.1.1.4'
N N 0.0061 0.0033 'International Tables Vol C Tables 4.2.6.8 and 6.1.1.4'
O O 0.0106 0.0060 'International Tables Vol C Tables 4.2.6.8 and 6.1.1.4'
S S 0.1246 0.1234 'International Tables Vol C Tables 4.2.6.8 and 6.1.1.4'

loop_
_geom_angle_atom_site_label_1
_geom_angle_atom_site_label_2
_geom_angle_atom_site_label_3
_geom_angle
C4 S1 S2 102.79(4)
C5 S2 S1 103.55(4)
N2 N1 C1 116.54(11)
N1 N2 C2 118.30(10)
N4 N3 C2 117.92(11)
N3 N4 C1 117.01(10)
C1 N5 C3 121.93(11)
C1 N5 H5 117.2(11)
C3 N5 H5 120.9(11)
C5 N6 C6 119.03(10)
O2 N7 O1 123.03(12)
O2 N7 C9 118.88(11)
O1 N7 C9 118.09(10)
N5 C1 N4 118.29(10)
N5 C1 N1 117.02(11)
N4 C1 N1 124.69(10)
N3 C2 N2 125.53(12)
N3 C2 H2 117.2
N2 C2 H2 117.2
N5 C3 C4 114.16(10)
N5 C3 H31 108.7
C4 C3 H31 108.7
N5 C3 H32 108.7
C4 C3 H32 108.7
H31 C3 H32 107.6
C3 C4 S1 114.82(8)
C3 C4 H41 108.6
S1 C4 H41 108.6
C3 C4 H42 108.6
S1 C4 H42 108.6
H41 C4 H42 107.5
N6 C5 C9 119.90(10)
N6 C5 S2 117.30(8)
C9 C5 S2 122.79(9)
N6 C6 C7 123.78(12)
N6 C6 H6 118.1
C7 C6 H6 118.1
C8 C7 C6 118.02(11)
C8 C7 H7 121.0
C6 C7 H7 121.0
C7 C8 C9 118.61(11)
C7 C8 H8 120.7
C9 C8 H8 120.7
C8 C9 C5 120.67(11)
C8 C9 N7 117.77(10)
C5 C9 N7 121.54(10)

loop_
_geom_bond_atom_site_label_1
_geom_bond_atom_site_label_2
_geom_bond_distance
S1 C4 1.8112(12)
S1 S2 2.0384(4)
S2 C5 1.7873(11)
O1 N7 1.2303(14)
O2 N7 1.2232(14)
N1 N2 1.3130(16)
N1 C1 1.3656(14)
N2 C2 1.3350(19)
N3 N4 1.3205(14)
N3 C2 1.3275(17)
N4 C1 1.3525(15)
N5 C1 1.3332(15)
N5 C3 1.4543(16)
N5 H5 0.856(17)
N6 C5 1.3344(15)
N6 C6 1.3420(15)
N7 C9 1.4515(16)
C2 H2 0.9500
C3 C4 1.5080(17)
C3 H31 0.9900
C3 H32 0.9900
C4 H41 0.9900
C4 H42 0.9900
C5 C9 1.4052(15)
C6 C7 1.3860(17)
C6 H6 0.9500
C7 C8 1.3712(19)
C7 H7 0.9500
C8 C9 1.3866(17)
C8 H8 0.9500

loop_
_geom_hbond_atom_site_label_D
_geom_hbond_atom_site_label_H
_geom_hbond_atom_site_label_A
_geom_hbond_distance_DH
_geom_hbond_distance_HA
_geom_hbond_distance_DA
_geom_hbond_angle_DHA
_geom_hbond_site_symmetry_A
_geom_hbond_publ_flag
N5 H5 N3 0.856(17) 2.258(17) 3.1106(16) 173.5(15) 1_565 yes

loop_
_geom_torsion_atom_site_label_1
_geom_torsion_atom_site_label_2
_geom_torsion_atom_site_label_3
_geom_torsion_atom_site_label_4
_geom_torsion
C1 N1 N2 C2 -0.09(17)
C2 N3 N4 C1 -0.75(16)
C3 N5 C1 N4 5.97(17)
C3 N5 C1 N1 -173.78(10)
N3 N4 C1 N5 -179.13(11)
N3 N4 C1 N1 0.61(17)
N2 N1 C1 N5 179.57(11)
N2 N1 C1 N4 -0.17(17)
N4 N3 C2 N2 0.6(2)
N1 N2 C2 N3 -0.1(2)
C1 N5 C3 C4 -87.15(14)
N5 C3 C4 S1 -73.55(12)
S2 S1 C4 C3 -58.14(8)
C6 N6 C5 C9 0.36(16)
C6 N6 C5 S2 178.99(9)
S1 S2 C5 N6 7.52(9)
S1 S2 C5 C9 -173.90(8)
C5 N6 C6 C7 -0.15(18)
N6 C6 C7 C8 0.2(2)
C6 C7 C8 C9 -0.47(18)
C7 C8 C9 C5 0.69(17)
C7 C8 C9 N7 179.04(11)
N6 C5 C9 C8 -0.64(17)
S2 C5 C9 C8 -179.19(9)
N6 C5 C9 N7 -178.93(10)
S2 C5 C9 N7 2.53(15)
O2 N7 C9 C8 -2.30(17)
O1 N7 C9 C8 177.75(11)
O2 N7 C9 C5 176.03(12)
O1 N7 C9 C5 -3.91(16)
